data_7716972
loop_
_publ_author_name
'Parveen, Darakshan'
'Yadav, Rahul Kumar'
'Mondal, Bijan'
'Dallon, Marie'
'Sarazin, Yann'
'Roy, Dipak Kumar'

_publ_section_title
;
 Bis(diiminate)-based boron difluoro complexes: effective synthon for
 bis(borenium) cations.
;
_journal_issue 34
_journal_name_full 'Dalton transactions (Cambridge, England : 2003)'
_journal_page_first 14139
_journal_page_last 14143
_journal_paper_doi 10.1039/d4dt02050b
_journal_volume 53
_journal_year 2024
_chemical_compound_source 'synthesis as described'
_chemical_formula_moiety 'C34 H40 B2 F4 N4'
_chemical_formula_sum 'C34 H40 B2 F4 N4'
_chemical_formula_weight 602.32
_space_group_crystal_system monoclinic
_space_group_IT_number 14
_space_group_name_Hall '-P 2ybc'
_space_group_name_H-M_alt 'P 1 21/c 1'
_atom_sites_solution_hydrogens geom
_atom_sites_solution_primary dual
_audit_update_record
;
2024-07-09 deposited with the CCDC.	2024-08-09 downloaded from the CCDC.
;
_cell_angle_alpha 90
_cell_angle_beta 104.394(3)
_cell_angle_gamma 90
_cell_formula_units_Z 2
_cell_length_a 17.9364(15)
_cell_length_b 7.0652(6)
_cell_length_c 13.0809(10)
_cell_measurement_reflns_used 9911
_cell_measurement_temperature 150(2)
_cell_measurement_theta_max 27.4587
_cell_measurement_theta_min 3.1126
_cell_measurement_wavelength 0.710730
_cell_volume 1605.6(2)
_computing_cell_refinement 'APEX3 (Bruker, 2015)'
_computing_data_collection 'Bruker APEX3 (Bruker, 2015)'
_computing_data_reduction 'SAINT (Bruker, 2014)'
_computing_molecular_graphics
;
   'SXGRAPH (L. Farrugia, 1999), Mercury (CSD, 2020)'
;
_computing_publication_material 'CRYSCALC (T. Roisnel, local program, ver. 2023)'
_computing_structure_refinement 'SHELXL-2018_3 (Sheldrick, 2018)'
_computing_structure_solution 'SHELXT 2018_2 (Sheldrick, 2018)'
_diffrn_ambient_temperature 150(2)
_diffrn_detector CMOS-PHOTON70
_diffrn_detector_area_resol_mean 7.39
_diffrn_measured_fraction_theta_full 0.999
_diffrn_measured_fraction_theta_max 0.996
_diffrn_measurement_device_type 'D8 VENTURE Bruker AXS'
_diffrn_measurement_method 'rotation images'
_diffrn_orient_matrix_UB_11 0.0567411
_diffrn_orient_matrix_UB_12 0.0959202
_diffrn_orient_matrix_UB_13 0.0016714
_diffrn_orient_matrix_UB_21 -0.0106751
_diffrn_orient_matrix_UB_22 -0.0115609
_diffrn_orient_matrix_UB_23 -0.0569876
_diffrn_orient_matrix_UB_31 -0.0538112
_diffrn_orient_matrix_UB_32 0.1034362
_diffrn_orient_matrix_UB_33 -0.0079193
_diffrn_radiation_monochromator 'multilayer monochromator'
_diffrn_radiation_probe x-ray
_diffrn_radiation_source 'Incoatec microfocus sealed tube'
_diffrn_radiation_type MoK\a
_diffrn_radiation_wavelength 0.71073
_diffrn_reflns_av_R_equivalents 0.0378
_diffrn_reflns_av_unetI/netI 0.0239
_diffrn_reflns_limit_h_max 23
_diffrn_reflns_limit_h_min -23
_diffrn_reflns_limit_k_max 9
_diffrn_reflns_limit_k_min -8
_diffrn_reflns_limit_l_max 16
_diffrn_reflns_limit_l_min -16
_diffrn_reflns_number 19534
_diffrn_reflns_theta_full 25.242
_diffrn_reflns_theta_max 27.459
_diffrn_reflns_theta_min 3.113
_diffrn_source_current 1.00
_diffrn_source_power 50.0
_diffrn_source_voltage 50.00
_exptl_absorpt_coefficient_mu 0.089
_exptl_absorpt_correction_T_max 0.981
_exptl_absorpt_correction_T_min 0.909
_exptl_absorpt_correction_type multi-scan
_exptl_absorpt_process_details
;
  [Sheldrick, G.M. (2014). SADABS Bruker AXS Inc., Madison, Wisconsin, USA]
;
_exptl_crystal_colour yellow
_exptl_crystal_density_diffrn 1.246
_exptl_crystal_description prism
_exptl_crystal_F_000 636
_exptl_crystal_size_max 0.380
_exptl_crystal_size_mid 0.320
_exptl_crystal_size_min 0.210
_refine_diff_density_max 0.287
_refine_diff_density_min -0.246
_refine_diff_density_rms 0.044
_refine_ls_extinction_method none
_refine_ls_goodness_of_fit_ref 1.040
_refine_ls_hydrogen_treatment constr
_refine_ls_matrix_type full
_refine_ls_number_parameters 203
_refine_ls_number_reflns 3664
_refine_ls_number_restraints 0
_refine_ls_restrained_S_all 1.040
_refine_ls_R_factor_all 0.0482
_refine_ls_R_factor_gt 0.0440
_refine_ls_shift/su_max 0.000
_refine_ls_shift/su_mean 0.000
_refine_ls_structure_factor_coef Fsqd
_refine_ls_weighting_details 'w=1/[\s^2^(Fo^2^)+(0.0543P)^2^+0.8488P] where P=(Fo^2^+2Fc^2^)/3'
_refine_ls_weighting_scheme calc
_refine_ls_wR_factor_gt 0.1155
_refine_ls_wR_factor_ref 0.1188
_reflns_number_gt 3326
_reflns_number_total 3664
_reflns_threshold_expression >2sigma(I)
_cod_data_source_file d4dt02050b2.cif
_cod_data_source_block RAH18
_cod_original_sg_symbol_H-M 'P 21/c'
_cod_database_code 7716972

loop_
_space_group_symop_operation_xyz
'x, y, z'
'-x, y+1/2, -z+1/2'
'-x, -y, -z'
'x, -y-1/2, z-1/2'

loop_
_atom_site_label
_atom_site_type_symbol
_atom_site_fract_x
_atom_site_fract_y
_atom_site_fract_z
_atom_site_U_iso_or_equiv
_atom_site_adp_type
_atom_site_occupancy
_atom_site_site_symmetry_order
_atom_site_calc_flag
_atom_site_refinement_flags_posn
_atom_site_refinement_flags_adp
_atom_site_refinement_flags_occupancy
_atom_site_disorder_assembly
_atom_site_disorder_group
F1 F 0.31077(5) -0.12885(12) 0.06215(8) 0.0357(2) Uani 1 1 d . . . . .
F2 F 0.38223(5) -0.08777(13) 0.22848(7) 0.0375(2) Uani 1 1 d . . . . .
N1 N 0.27095(6) 0.11465(14) 0.16691(8) 0.0179(2) Uani 1 1 d . . . . .
N2 N 0.38954(6) 0.15209(15) 0.09988(8) 0.0194(2) Uani 1 1 d . . . . .
C1 C 0.20510(7) 0.00547(17) 0.17787(10) 0.0200(3) Uani 1 1 d . . . . .
C2 C 0.20175(8) -0.06169(18) 0.27728(11) 0.0257(3) Uani 1 1 d . . . . .
C3 C 0.13725(9) -0.1670(2) 0.28388(13) 0.0335(3) Uani 1 1 d . . . . .
H3 H 0.133354 -0.210526 0.351060 0.040 Uiso 1 1 calc R U . . .
C4 C 0.07901(8) -0.2099(2) 0.19632(15) 0.0373(4) Uani 1 1 d . . . . .
C5 C 0.08365(8) -0.1383(2) 0.09906(14) 0.0353(3) Uani 1 1 d . . . . .
H5 H 0.043443 -0.165290 0.038330 0.042 Uiso 1 1 calc R U . . .
C6 C 0.14586(7) -0.02782(19) 0.08823(11) 0.0258(3) Uani 1 1 d . . . . .
C7 C 0.26480(10) -0.0233(2) 0.37497(11) 0.0384(4) Uani 1 1 d . . . . .
H7A H 0.250476 -0.076744 0.436558 0.058 Uiso 1 1 calc R U . . .
H7B H 0.272224 0.113598 0.384272 0.058 Uiso 1 1 calc R U . . .
H7C H 0.312735 -0.081876 0.367656 0.058 Uiso 1 1 calc R U . . .
C8 C 0.01272(10) -0.3361(3) 0.2057(2) 0.0576(6) Uani 1 1 d . . . . .
H8A H 0.027620 -0.469063 0.202698 0.086 Uiso 1 1 calc R U . . .
H8B H -0.032202 -0.309357 0.147466 0.086 Uiso 1 1 calc R U . . .
H8C H -0.000124 -0.311570 0.273077 0.086 Uiso 1 1 calc R U . . .
C9 C 0.14835(9) 0.0565(2) -0.01641(12) 0.0372(4) Uani 1 1 d . . . . .
H9A H 0.153823 0.194225 -0.009417 0.056 Uiso 1 1 calc R U . . .
H9B H 0.100581 0.026052 -0.068995 0.056 Uiso 1 1 calc R U . . .
H9C H 0.192259 0.004173 -0.039029 0.056 Uiso 1 1 calc R U . . .
C10 C 0.27065(7) 0.30247(17) 0.17969(9) 0.0194(2) Uani 1 1 d . . . . .
C11 C 0.32968(7) 0.41363(17) 0.16080(10) 0.0211(3) Uani 1 1 d . . . . .
H11 H 0.331423 0.544356 0.178232 0.025 Uiso 1 1 calc R U . . .
C12 C 0.38651(7) 0.33789(18) 0.11681(9) 0.0199(2) Uani 1 1 d . . . . .
C13 C 0.20464(8) 0.3967(2) 0.21101(12) 0.0300(3) Uani 1 1 d . . . . .
H13A H 0.156796 0.371167 0.157497 0.045 Uiso 1 1 calc R U . . .
H13B H 0.213563 0.533583 0.216691 0.045 Uiso 1 1 calc R U . . .
H13C H 0.200479 0.346890 0.279295 0.045 Uiso 1 1 calc R U . . .
C14 C 0.44180(8) 0.4697(2) 0.08395(12) 0.0286(3) Uani 1 1 d . . . . .
H14A H 0.494087 0.444727 0.126438 0.043 Uiso 1 1 calc R U . . .
H14B H 0.427712 0.600892 0.094779 0.043 Uiso 1 1 calc R U . . .
H14C H 0.439749 0.449767 0.009165 0.043 Uiso 1 1 calc R U . . .
C15 C 0.44621(7) 0.07607(18) 0.04894(10) 0.0207(3) Uani 1 1 d . . . . .
C16 C 0.52168(7) 0.0494(2) 0.10596(10) 0.0277(3) Uani 1 1 d . . . . .
H16 H 0.536658 0.082392 0.178604 0.033 Uiso 1 1 calc R U . . .
C17 C 0.42450(7) 0.0257(2) -0.05671(10) 0.0283(3) Uani 1 1 d . . . . .
H17 H 0.372666 0.042413 -0.095682 0.034 Uiso 1 1 calc R U . . .
B1 B 0.33861(8) 0.0065(2) 0.13957(12) 0.0222(3) Uani 1 1 d . . . . .

loop_
_atom_site_aniso_label
_atom_site_aniso_U_11
_atom_site_aniso_U_22
_atom_site_aniso_U_33
_atom_site_aniso_U_23
_atom_site_aniso_U_13
_atom_site_aniso_U_12
F1 0.0335(5) 0.0241(4) 0.0569(6) -0.0165(4) 0.0253(4) -0.0050(3)
F2 0.0278(4) 0.0367(5) 0.0514(5) 0.0222(4) 0.0161(4) 0.0127(4)
N1 0.0165(5) 0.0171(5) 0.0222(5) 0.0000(4) 0.0087(4) 0.0003(4)
N2 0.0164(5) 0.0209(5) 0.0234(5) -0.0002(4) 0.0095(4) 0.0021(4)
C1 0.0181(5) 0.0160(5) 0.0287(6) -0.0003(5) 0.0113(5) 0.0013(4)
C2 0.0301(7) 0.0203(6) 0.0314(7) 0.0027(5) 0.0165(5) 0.0038(5)
C3 0.0355(7) 0.0223(7) 0.0522(9) 0.0100(6) 0.0288(7) 0.0065(6)
C4 0.0237(7) 0.0195(6) 0.0744(11) 0.0086(7) 0.0231(7) 0.0038(5)
C5 0.0196(6) 0.0251(7) 0.0582(10) -0.0009(6) 0.0039(6) 0.0002(5)
C6 0.0210(6) 0.0219(6) 0.0343(7) -0.0010(5) 0.0063(5) 0.0028(5)
C7 0.0505(9) 0.0405(8) 0.0254(7) 0.0055(6) 0.0118(6) -0.0005(7)
C8 0.0300(8) 0.0353(9) 0.1127(18) 0.0194(10) 0.0273(10) -0.0021(7)
C9 0.0373(8) 0.0400(8) 0.0293(7) 0.0007(6) -0.0011(6) -0.0008(7)
C10 0.0212(6) 0.0189(6) 0.0197(5) -0.0007(4) 0.0077(4) 0.0029(4)
C11 0.0237(6) 0.0160(5) 0.0252(6) -0.0013(5) 0.0092(5) 0.0001(5)
C12 0.0184(5) 0.0204(6) 0.0213(5) 0.0017(4) 0.0058(4) -0.0003(4)
C13 0.0297(7) 0.0221(6) 0.0443(8) -0.0034(6) 0.0209(6) 0.0040(5)
C14 0.0258(6) 0.0260(7) 0.0380(7) 0.0039(6) 0.0155(6) -0.0036(5)
C15 0.0175(5) 0.0228(6) 0.0246(6) -0.0005(5) 0.0103(5) 0.0023(4)
C16 0.0209(6) 0.0414(8) 0.0212(6) -0.0043(5) 0.0062(5) 0.0049(5)
C17 0.0165(5) 0.0435(8) 0.0246(6) -0.0018(6) 0.0046(5) 0.0070(5)
B1 0.0200(6) 0.0167(6) 0.0330(7) 0.0009(5) 0.0124(6) 0.0031(5)

loop_
_atom_type_symbol
_atom_type_description
_atom_type_scat_dispersion_real
_atom_type_scat_dispersion_imag
_atom_type_scat_source
C C 0.0033 0.0016 'International Tables Vol C Tables 4.2.6.8 and 6.1.1.4'
H H 0.0000 0.0000 'International Tables Vol C Tables 4.2.6.8 and 6.1.1.4'
B B 0.0013 0.0007 'International Tables Vol C Tables 4.2.6.8 and 6.1.1.4'
F F 0.0171 0.0103 'International Tables Vol C Tables 4.2.6.8 and 6.1.1.4'
N N 0.0061 0.0033 'International Tables Vol C Tables 4.2.6.8 and 6.1.1.4'

loop_
_geom_angle_atom_site_label_1
_geom_angle_atom_site_label_2
_geom_angle_atom_site_label_3
_geom_angle
_geom_angle_site_symmetry_1
_geom_angle_site_symmetry_3
_geom_angle_publ_flag
C10 N1 C1 119.18(10) . . ?
C10 N1 B1 123.07(10) . . ?
C1 N1 B1 117.74(10) . . ?
C12 N2 C15 120.18(10) . . ?
C12 N2 B1 123.08(10) . . ?
C15 N2 B1 116.58(10) . . ?
C6 C1 C2 121.66(12) . . ?
C6 C1 N1 118.50(11) . . ?
C2 C1 N1 119.83(11) . . ?
C3 C2 C1 117.76(13) . . ?
C3 C2 C7 120.17(13) . . ?
C1 C2 C7 122.06(12) . . ?
C4 C3 C2 122.30(14) . . ?
C4 C3 H3 118.8 . . ?
C2 C3 H3 118.8 . . ?
C3 C4 C5 118.34(13) . . ?
C3 C4 C8 120.66(16) . . ?
C5 C4 C8 120.98(17) . . ?
C4 C5 C6 121.78(14) . . ?
C4 C5 H5 119.1 . . ?
C6 C5 H5 119.1 . . ?
C1 C6 C5 118.05(13) . . ?
C1 C6 C9 120.69(12) . . ?
C5 C6 C9 121.25(13) . . ?
C2 C7 H7A 109.5 . . ?
C2 C7 H7B 109.5 . . ?
H7A C7 H7B 109.5 . . ?
C2 C7 H7C 109.5 . . ?
H7A C7 H7C 109.5 . . ?
H7B C7 H7C 109.5 . . ?
C4 C8 H8A 109.5 . . ?
C4 C8 H8B 109.5 . . ?
H8A C8 H8B 109.5 . . ?
C4 C8 H8C 109.5 . . ?
H8A C8 H8C 109.5 . . ?
H8B C8 H8C 109.5 . . ?
C6 C9 H9A 109.5 . . ?
C6 C9 H9B 109.5 . . ?
H9A C9 H9B 109.5 . . ?
C6 C9 H9C 109.5 . . ?
H9A C9 H9C 109.5 . . ?
H9B C9 H9C 109.5 . . ?
N1 C10 C11 120.78(11) . . ?
N1 C10 C13 120.13(11) . . ?
C11 C10 C13 119.05(11) . . ?
C10 C11 C12 121.58(11) . . ?
C10 C11 H11 119.2 . . ?
C12 C11 H11 119.2 . . ?
N2 C12 C11 120.64(11) . . ?
N2 C12 C14 120.42(11) . . ?
C11 C12 C14 118.87(11) . . ?
C10 C13 H13A 109.5 . . ?
C10 C13 H13B 109.5 . . ?
H13A C13 H13B 109.5 . . ?
C10 C13 H13C 109.5 . . ?
H13A C13 H13C 109.5 . . ?
H13B C13 H13C 109.5 . . ?
C12 C14 H14A 109.5 . . ?
C12 C14 H14B 109.5 . . ?
H14A C14 H14B 109.5 . . ?
C12 C14 H14C 109.5 . . ?
H14A C14 H14C 109.5 . . ?
H14B C14 H14C 109.5 . . ?
C17 C15 C16 119.75(11) . . ?
C17 C15 N2 119.88(11) . . ?
C16 C15 N2 120.35(11) . . ?
C15 C16 C17 119.97(12) . 3_655 ?
C15 C16 H16 120.0 . . ?
C17 C16 H16 120.0 3_655 . ?
C15 C17 C16 120.28(12) . 3_655 ?
C15 C17 H17 119.9 . . ?
C16 C17 H17 119.9 3_655 . ?
F1 B1 F2 107.63(11) . . ?
F1 B1 N2 110.31(11) . . ?
F2 B1 N2 109.90(10) . . ?
F1 B1 N1 110.29(10) . . ?
F2 B1 N1 110.57(10) . . ?
N2 B1 N1 108.14(10) . . ?

loop_
_geom_bond_atom_site_label_1
_geom_bond_atom_site_label_2
_geom_bond_distance
_geom_bond_site_symmetry_2
_geom_bond_publ_flag
F1 B1 1.3923(17) . ?
F2 B1 1.3987(17) . ?
N1 C10 1.3377(16) . ?
N1 C1 1.4473(15) . ?
N1 B1 1.5491(16) . ?
N2 C12 1.3346(16) . ?
N2 C15 1.4499(14) . ?
N2 B1 1.5484(17) . ?
C1 C6 1.3929(18) . ?
C1 C2 1.3994(18) . ?
C2 C3 1.3959(19) . ?
C2 C7 1.506(2) . ?
C3 C4 1.379(2) . ?
C3 H3 0.9500 . ?
C4 C5 1.391(2) . ?
C4 C8 1.515(2) . ?
C5 C6 1.3976(19) . ?
C5 H5 0.9500 . ?
C6 C9 1.504(2) . ?
C7 H7A 0.9800 . ?
C7 H7B 0.9800 . ?
C7 H7C 0.9800 . ?
C8 H8A 0.9800 . ?
C8 H8B 0.9800 . ?
C8 H8C 0.9800 . ?
C9 H9A 0.9800 . ?
C9 H9B 0.9800 . ?
C9 H9C 0.9800 . ?
C10 C11 1.3890(17) . ?
C10 C13 1.5013(16) . ?
C11 C12 1.3957(16) . ?
C11 H11 0.9500 . ?
C12 C14 1.4993(17) . ?
C13 H13A 0.9800 . ?
C13 H13B 0.9800 . ?
C13 H13C 0.9800 . ?
C14 H14A 0.9800 . ?
C14 H14B 0.9800 . ?
C14 H14C 0.9800 . ?
C15 C17 1.3860(18) . ?
C15 C16 1.3866(17) . ?
C16 C17 1.3918(17) 3_655 ?
C16 H16 0.9500 . ?
C17 H17 0.9500 . ?

loop_
_geom_torsion_atom_site_label_1
_geom_torsion_atom_site_label_2
_geom_torsion_atom_site_label_3
_geom_torsion_atom_site_label_4
_geom_torsion
_geom_torsion_site_symmetry_1
_geom_torsion_site_symmetry_2
_geom_torsion_site_symmetry_3
_geom_torsion_site_symmetry_4
_geom_torsion_publ_flag
C10 N1 C1 C6 91.05(14) . . . . ?
B1 N1 C1 C6 -88.36(14) . . . . ?
C10 N1 C1 C2 -88.13(14) . . . . ?
B1 N1 C1 C2 92.46(14) . . . . ?
C6 C1 C2 C3 1.10(19) . . . . ?
N1 C1 C2 C3 -179.75(11) . . . . ?
C6 C1 C2 C7 -178.83(13) . . . . ?
N1 C1 C2 C7 0.33(19) . . . . ?
C1 C2 C3 C4 1.8(2) . . . . ?
C7 C2 C3 C4 -178.29(13) . . . . ?
C2 C3 C4 C5 -2.8(2) . . . . ?
C2 C3 C4 C8 175.66(14) . . . . ?
C3 C4 C5 C6 1.0(2) . . . . ?
C8 C4 C5 C6 -177.47(14) . . . . ?
C2 C1 C6 C5 -2.78(19) . . . . ?
N1 C1 C6 C5 178.05(11) . . . . ?
C2 C1 C6 C9 175.96(13) . . . . ?
N1 C1 C6 C9 -3.20(18) . . . . ?
C4 C5 C6 C1 1.7(2) . . . . ?
C4 C5 C6 C9 -177.02(14) . . . . ?
C1 N1 C10 C11 -174.35(11) . . . . ?
B1 N1 C10 C11 5.03(18) . . . . ?
C1 N1 C10 C13 3.41(17) . . . . ?
B1 N1 C10 C13 -177.20(12) . . . . ?
N1 C10 C11 C12 7.29(19) . . . . ?
C13 C10 C11 C12 -170.50(12) . . . . ?
C15 N2 C12 C11 176.67(11) . . . . ?
B1 N2 C12 C11 -7.97(18) . . . . ?
C15 N2 C12 C14 -0.33(18) . . . . ?
B1 N2 C12 C14 175.03(12) . . . . ?
C10 C11 C12 N2 -5.81(19) . . . . ?
C10 C11 C12 C14 171.23(12) . . . . ?
C12 N2 C15 C17 -101.92(15) . . . . ?
B1 N2 C15 C17 82.43(15) . . . . ?
C12 N2 C15 C16 79.56(16) . . . . ?
B1 N2 C15 C16 -96.09(15) . . . . ?
C17 C15 C16 C17 0.7(2) . . . 3_655 ?
N2 C15 C16 C17 179.27(13) . . . 3_655 ?
C16 C15 C17 C16 -0.7(2) . . . 3_655 ?
N2 C15 C17 C16 -179.28(13) . . . 3_655 ?
C12 N2 B1 F1 138.11(12) . . . . ?
C15 N2 B1 F1 -46.38(14) . . . . ?
C12 N2 B1 F2 -103.38(13) . . . . ?
C15 N2 B1 F2 72.14(14) . . . . ?
C12 N2 B1 N1 17.41(16) . . . . ?
C15 N2 B1 N1 -167.07(10) . . . . ?
C10 N1 B1 F1 -136.63(12) . . . . ?
C1 N1 B1 F1 42.76(15) . . . . ?
C10 N1 B1 F2 104.45(13) . . . . ?
C1 N1 B1 F2 -76.16(14) . . . . ?
C10 N1 B1 N2 -15.93(16) . . . . ?
C1 N1 B1 N2 163.47(10) . . . . ?
